data_4118362
loop_
_publ_author_name
'Ang\'elique Ferry'
'Xavier Guinchard'
'Pascal Retailleau'
'David Crich'

_publ_contact_author_address
;Centre de Recherches de Gif
Institut de Chimie des Substances Naturelles-CNRS
1 avenue de la Terrasse
91198 Gif sur Yvette
France
;
_publ_contact_author_email xavier.guinchard@icsn.cnrs-gif.fr
_publ_contact_author_fax +33169077247
_publ_contact_author_name 'Guinchard, Xavier'
_publ_contact_author_phone +33169823011
_publ_section_title
;
 Synthesis, Characterization, and Coupling Reactions of Six-Membered
 Cyclic P-Chiral Ammonium Phosphonite-Boranes; Reactive H-Phosphinate
 Equivalents for the Stereoselective Synthesis of Glycomimetics
;
_journal_name_full 'Journal of the American Chemical Society'
_journal_page_first 12289
_journal_page_last 12301
_journal_paper_doi 10.1021/ja305104b
_journal_volume 134
_journal_year 2012
_chemical_absolute_configuration ad
_chemical_formula_moiety 'C27 H31 O7 P'
_chemical_formula_sum 'C27 H31 O7 P'
_chemical_formula_weight 498.49
_chemical_name_systematic
; 
2S,3S,4S,5S,6R)-4,5-bis(benzyloxy)-6-((benzyloxy)methyl)-3-hydroxy-2-
methoxy-1,2-oxaphosphinane 2-oxide 
;
_space_group_IT_number 4
_symmetry_cell_setting monoclinic
_symmetry_space_group_name_Hall 'P 2yb'
_symmetry_space_group_name_H-M 'P 1 21 1'
_atom_sites_solution_hydrogens geom
_atom_sites_solution_primary direct
_atom_sites_solution_secondary difmap
_audit_creation_method SHELXL-97
_cell_angle_alpha 90.00
_cell_angle_beta 90.501(6)
_cell_angle_gamma 90.00
_cell_formula_units_Z 2
_cell_length_a 5.6687(7)
_cell_length_b 15.6022(17)
_cell_length_c 14.1563(17)
_cell_measurement_reflns_used 1166
_cell_measurement_temperature 153(2)
_cell_measurement_theta_max 65.4
_cell_measurement_theta_min 6.9
_cell_volume 1252.0(3)
_computing_cell_refinement 'CrystalClear-SM Expert 2.0 r4 (Rigaku, 2009)'
_computing_data_collection 'CrystalClear-SM Expert 2.0 r4 (Rigaku, 2009)'
_computing_data_reduction 'CrystalClear-SM Expert 2.0 r4 (Rigaku, 2009)'
_computing_molecular_graphics 'PLATON (Spek, 2003)'
_computing_publication_material 'SHELXL97 (Sheldrick, 2008)'
_computing_structure_refinement 'SHELXL97 (Sheldrick, 2008); CRYSTALBUILDER (Welter, 2006)'
_computing_structure_solution 'SHELXS97 (Sheldrick, 2008)'
_diffrn_ambient_temperature 153(2)
_diffrn_detector_type 'RAPID II large area curved imaging plate detector '
_diffrn_measured_fraction_theta_full 0.996
_diffrn_measured_fraction_theta_max 0.996
_diffrn_measurement_details
;
scan:
    Number of images: 36
               Slice: 20.0000 - 200.0000
         Image width: 5.0000
            Exp time: 390.0000
       Rotation axis: Omega
               Omega: 0.0000
                 Chi: 54.0000
                 Phi: 180.0000
                 XTD: 127.4000
              2theta: 0.0000
scan:
    Number of images: 29
               Slice: 20.0000 - 167.0000
         Image width: 5.0000
            Exp time: 390.0000
       Rotation axis: Omega
               Omega: 0.0000
                 Chi: 54.0000
                 Phi: 0.0000
                 XTD: 127.4000
              2theta: 0.0000
scan:
    Number of images: 15
               Slice: 38.0000 - 113.0000
         Image width: 5.0000
            Exp time: 390.0000
       Rotation axis: Omega
               Omega: 0.0000
                 Chi: 54.0000
                 Phi: 90.0000
                 XTD: 127.4000
              2theta: 0.0000
scan:
    Number of images: 16
               Slice: 37.0000 - 117.0000
         Image width: 5.0000
            Exp time: 390.0000
       Rotation axis: Omega
               Omega: 0.0000
                 Chi: 0.0000
                 Phi: 0.0000
                 XTD: 127.4000
              2theta: 0.0000
scan:
    Number of images: 6
               Slice: 50.0000 - 80.0000
         Image width: 5.0000
            Exp time: 390.0000
       Rotation axis: Omega
               Omega: 0.0000
                 Chi: 54.0000
                 Phi: 270.0000
                 XTD: 127.4000
              2theta: 0.0000

;
_diffrn_measurement_device_type 'Rigaku rapid II RAXIS conversion'
_diffrn_measurement_method 'profile data from \w-scans'
_diffrn_orient_matrix_type FS_PROCESS
_diffrn_orient_matrix_UB_11 -0.016617
_diffrn_orient_matrix_UB_12 0.063450
_diffrn_orient_matrix_UB_13 0.007190
_diffrn_orient_matrix_UB_21 0.010798
_diffrn_orient_matrix_UB_22 -0.006224
_diffrn_orient_matrix_UB_23 0.070195
_diffrn_orient_matrix_UB_31 0.175178
_diffrn_orient_matrix_UB_32 0.006402
_diffrn_orient_matrix_UB_33 -0.003010
_diffrn_radiation_monochromator graphite
_diffrn_radiation_source 'fine-focus sealed tube'
_diffrn_radiation_type CuK\a
_diffrn_radiation_wavelength 1.54187
_diffrn_reflns_av_R_equivalents 0.0932
_diffrn_reflns_av_sigmaI/netI 0.1620
_diffrn_reflns_limit_h_max 5
_diffrn_reflns_limit_h_min -4
_diffrn_reflns_limit_k_max 15
_diffrn_reflns_limit_k_min -15
_diffrn_reflns_limit_l_max 11
_diffrn_reflns_limit_l_min -14
_diffrn_reflns_number 6305
_diffrn_reflns_theta_full 49.99
_diffrn_reflns_theta_max 49.99
_diffrn_reflns_theta_min 6.87
_exptl_absorpt_coefficient_mu 1.351
_exptl_absorpt_correction_T_max 1.000
_exptl_absorpt_correction_T_min 0.659
_exptl_absorpt_correction_type multi-scan
_exptl_absorpt_process_details 'FS_ABSCOR (Rigaku, 2009)'
_exptl_crystal_colour colourless
_exptl_crystal_density_diffrn 1.322
_exptl_crystal_description 'thin plate'
_exptl_crystal_F_000 528
_exptl_crystal_size_max 0.58
_exptl_crystal_size_mid 0.11
_exptl_crystal_size_min 0.02
_refine_diff_density_max 0.513
_refine_diff_density_min -0.370
_refine_diff_density_rms 0.090
_refine_ls_abs_structure_details 'Flack H D (1983), Acta Cryst. A39, 876-881;1116 Bijvoet pairs'
_refine_ls_abs_structure_Flack 0.09(11)
_refine_ls_extinction_coef 0.013(3)
_refine_ls_extinction_expression Fc^*^=kFc[1+0.001xFc^2^\l^3^/sin(2\q)]^-1/4^
_refine_ls_extinction_method SHELXL
_refine_ls_goodness_of_fit_ref 1.159
_refine_ls_hydrogen_treatment constr
_refine_ls_matrix_type full
_refine_ls_number_parameters 327
_refine_ls_number_reflns 2459
_refine_ls_number_restraints 227
_refine_ls_restrained_S_all 1.132
_refine_ls_R_factor_all 0.2088
_refine_ls_R_factor_gt 0.1282
_refine_ls_shift/su_max 0.000
_refine_ls_shift/su_mean 0.000
_refine_ls_structure_factor_coef Fsqd
_refine_ls_weighting_details 'calc w=1/[\s^2^(Fo^2^)+(0.2000P)^2^+0.0000P] where P=(Fo^2^+2Fc^2^)/3'
_refine_ls_weighting_scheme calc
_refine_ls_wR_factor_gt 0.3031
_refine_ls_wR_factor_ref 0.3700
_reflns_number_gt 1273
_reflns_number_total 2459
_reflns_threshold_expression >2sigma(I)
_cod_data_source_file ja305104b_si_002_5.cif
_cod_data_source_block 4g\b
_cod_original_sg_symbol_H-M 'P 21'
_cod_database_code 4118362

loop_
_symmetry_equiv_pos_as_xyz
'x, y, z'
'-x, y+1/2, -z'

loop_
_atom_site_label
_atom_site_type_symbol
_atom_site_fract_x
_atom_site_fract_y
_atom_site_fract_z
_atom_site_U_iso_or_equiv
_atom_site_adp_type
_atom_site_occupancy
_atom_site_symmetry_multiplicity
_atom_site_calc_flag
_atom_site_refinement_flags
_atom_site_disorder_assembly
_atom_site_disorder_group
P1 P 0.2689(9) 0.4598(3) 0.0631(4) 0.0832(19) Uani 1 1 d . A .
O1 O 0.0898(17) 0.5194(6) 0.0215(9) 0.089(4) Uani 1 1 d . . .
O2 O 0.341(2) 0.4840(7) 0.1666(8) 0.111(5) Uani 1 1 d . . .
O3 O 0.674(2) 0.3881(7) -0.1514(8) 0.092(4) Uani 1 1 d DU . .
O4 O 0.3098(17) 0.2649(7) -0.1574(8) 0.085(4) Uani 1 1 d . A .
O5 O 0.1937(19) 0.3648(6) 0.0712(7) 0.073(3) Uani 1 1 d . . .
O6 O -0.165(2) 0.2445(6) 0.0661(8) 0.079(3) Uani 1 1 d U A .
O7 O 0.635(2) 0.5296(7) -0.0247(10) 0.100(4) Uani 1 1 d . A .
H7O H 0.7773 0.5228 -0.0384 0.150 Uiso 1 1 calc R . .
C1 C 0.530(3) 0.4478(10) -0.0049(14) 0.090(6) Uani 1 1 d . . .
H1 H 0.6455 0.4115 0.0308 0.108 Uiso 1 1 calc R A .
C2 C 0.459(3) 0.4029(11) -0.0944(15) 0.089(6) Uani 1 1 d . A .
H2 H 0.3391 0.4368 -0.1306 0.107 Uiso 1 1 calc R . .
C3 C 0.364(3) 0.3109(9) -0.0703(14) 0.080(5) Uani 1 1 d . . .
H3 H 0.4834 0.2785 -0.0321 0.096 Uiso 1 1 calc R A .
C4 C 0.141(3) 0.3172(8) -0.0185(12) 0.060(5) Uani 1 1 d . A .
H4 H 0.0177 0.3472 -0.0570 0.072 Uiso 1 1 calc R . .
C5 C 0.054(3) 0.2289(11) 0.0157(13) 0.082(5) Uani 1 1 d . . .
H5A H 0.0253 0.1903 -0.0387 0.098 Uiso 1 1 calc R A .
H5B H 0.1722 0.2021 0.0581 0.098 Uiso 1 1 calc R . .
C6 C -0.244(3) 0.1745(10) 0.1218(13) 0.081(4) Uani 1 1 d U . .
H6A H -0.1211 0.1295 0.1246 0.097 Uiso 1 1 calc R A .
H6B H -0.3887 0.1494 0.0935 0.097 Uiso 1 1 calc R . .
C7 C -0.295(3) 0.2080(9) 0.2211(11) 0.083(4) Uani 1 1 d DU A .
C8 C -0.497(4) 0.1833(11) 0.2614(13) 0.099(5) Uani 1 1 d DU . .
H8 H -0.6092 0.1492 0.2285 0.118 Uiso 1 1 calc R A .
C9 C -0.534(4) 0.2103(15) 0.3551(16) 0.140(7) Uani 1 1 d DU A .
H9 H -0.6705 0.1923 0.3878 0.167 Uiso 1 1 calc R . .
C10 C -0.373(5) 0.2623(15) 0.3988(15) 0.140(8) Uani 1 1 d DU . .
H10 H -0.4052 0.2842 0.4600 0.168 Uiso 1 1 calc R A .
C11 C -0.169(4) 0.2830(14) 0.3562(15) 0.121(7) Uani 1 1 d DU A .
H11 H -0.0504 0.3150 0.3885 0.146 Uiso 1 1 calc R . .
C12 C -0.138(3) 0.2572(12) 0.2676(13) 0.105(6) Uani 1 1 d DU . .
H12 H 0.0013 0.2742 0.2357 0.125 Uiso 1 1 calc R A .
C13 C 0.465(7) 0.4273(15) 0.228(2) 0.204(16) Uani 1 1 d . . .
H13A H 0.3654 0.3779 0.2430 0.306 Uiso 1 1 calc R . .
H13B H 0.5066 0.4575 0.2870 0.306 Uiso 1 1 calc R . .
H13C H 0.6098 0.4076 0.1977 0.306 Uiso 1 1 calc R . .
C15 C 0.875(3) 0.4258(14) -0.2871(14) 0.105(5) Uani 1 1 d DU . .
C16 C 0.992(4) 0.4965(13) -0.3167(14) 0.107(5) Uani 1 1 d U A .
H16 H 0.9507 0.5515 -0.2933 0.129 Uiso 1 1 calc R . .
C17 C 1.177(5) 0.4873(15) -0.3831(16) 0.131(6) Uani 1 1 d U . .
H17 H 1.2625 0.5365 -0.4028 0.157 Uiso 1 1 calc R A .
C18 C 1.236(5) 0.407(2) -0.4199(18) 0.144(6) Uani 1 1 d U A .
H18 H 1.3644 0.3996 -0.4619 0.173 Uiso 1 1 calc R . .
C19 C 1.101(5) 0.3409(17) -0.3925(18) 0.139(6) Uani 1 1 d U . .
H19 H 1.1233 0.2862 -0.4207 0.167 Uiso 1 1 calc R A .
C20 C 0.943(4) 0.3499(14) -0.3295(17) 0.122(5) Uani 1 1 d U A .
H20 H 0.8650 0.2993 -0.3095 0.146 Uiso 1 1 calc R . .
C21 C 0.451(3) 0.1901(10) -0.1733(13) 0.086(5) Uani 1 1 d U . .
H21A H 0.4417 0.1508 -0.1185 0.103 Uiso 1 1 calc R A .
H21B H 0.6182 0.2064 -0.1823 0.103 Uiso 1 1 calc R . .
C22 C 0.353(4) 0.1465(10) -0.2624(13) 0.089(5) Uani 1 1 d DU A .
C23 C 0.153(3) 0.1017(15) -0.2556(13) 0.117(7) Uani 1 1 d DU . .
H23 H 0.0717 0.0962 -0.1975 0.140 Uiso 1 1 calc R A .
C24 C 0.069(4) 0.0631(18) -0.3395(17) 0.160(9) Uani 1 1 d DU A .
H24 H -0.0839 0.0384 -0.3416 0.192 Uiso 1 1 calc R . .
C25 C 0.208(5) 0.0611(17) -0.4177(16) 0.144(8) Uani 1 1 d DU . .
H25 H 0.1515 0.0343 -0.4737 0.173 Uiso 1 1 calc R A .
C26 C 0.425(5) 0.0968(14) -0.4166(15) 0.126(7) Uani 1 1 d DU A .
H26 H 0.5274 0.0919 -0.4691 0.151 Uiso 1 1 calc R . .
C27 C 0.490(4) 0.1394(11) -0.3386(16) 0.107(6) Uani 1 1 d DU . .
H27 H 0.6413 0.1659 -0.3372 0.129 Uiso 1 1 calc R A .
C14A C 0.741(7) 0.4626(12) -0.204(2) 0.104(6) Uani 0.50 1 d PDU A 1
H14A H 0.8428 0.5006 -0.1650 0.125 Uiso 0.50 1 calc PR A 1
H14B H 0.6003 0.4951 -0.2251 0.125 Uiso 0.50 1 calc PR A 1
C14B C 0.631(4) 0.405(3) -0.2503(12) 0.106(6) Uani 0.50 1 d PDU A 2
H14C H 0.5220 0.4541 -0.2590 0.127 Uiso 0.50 1 calc PR A 2
H14D H 0.5635 0.3541 -0.2826 0.127 Uiso 0.50 1 calc PR A 2

loop_
_atom_site_aniso_label
_atom_site_aniso_U_11
_atom_site_aniso_U_22
_atom_site_aniso_U_33
_atom_site_aniso_U_23
_atom_site_aniso_U_13
_atom_site_aniso_U_12
P1 0.085(4) 0.037(2) 0.127(4) 0.003(3) -0.016(3) -0.006(3)
O1 0.075(8) 0.040(6) 0.151(11) 0.009(6) 0.013(7) 0.008(6)
O2 0.153(12) 0.060(8) 0.119(10) -0.012(7) -0.073(9) -0.014(8)
O3 0.094(8) 0.087(8) 0.096(7) 0.030(6) -0.021(6) 0.009(7)
O4 0.066(7) 0.050(7) 0.137(10) -0.007(7) -0.042(7) 0.014(6)
O5 0.093(8) 0.031(6) 0.094(7) -0.014(5) -0.025(6) -0.010(5)
O6 0.096(9) 0.044(6) 0.096(7) -0.002(5) -0.013(7) 0.013(6)
O7 0.073(7) 0.044(6) 0.183(12) 0.017(7) 0.016(8) -0.001(6)
C1 0.077(13) 0.048(11) 0.144(16) -0.008(11) -0.047(12) -0.013(9)
C2 0.044(11) 0.070(12) 0.152(19) -0.005(12) -0.013(12) -0.009(10)
C3 0.072(14) 0.045(11) 0.122(16) -0.009(10) 0.003(13) 0.013(9)
C4 0.054(11) 0.025(9) 0.101(14) 0.015(9) 0.001(10) -0.003(7)
C5 0.073(13) 0.072(13) 0.099(13) -0.024(10) -0.026(11) 0.014(10)
C6 0.082(12) 0.031(8) 0.129(11) -0.005(7) -0.012(9) -0.017(8)
C7 0.100(12) 0.034(9) 0.114(9) 0.011(7) -0.023(8) 0.003(8)
C8 0.118(13) 0.062(11) 0.115(12) 0.015(10) -0.007(10) 0.001(10)
C9 0.164(17) 0.121(19) 0.133(14) -0.004(12) 0.004(13) 0.006(14)
C10 0.18(2) 0.113(18) 0.124(15) -0.033(13) 0.000(12) 0.023(15)
C11 0.150(17) 0.098(15) 0.116(13) -0.009(12) -0.035(12) 0.024(14)
C12 0.111(12) 0.074(12) 0.128(13) -0.025(10) -0.024(11) 0.005(9)
C13 0.32(4) 0.090(18) 0.20(3) 0.004(16) -0.14(3) 0.04(2)
C15 0.112(11) 0.097(9) 0.107(9) 0.026(8) -0.003(7) 0.021(8)
C16 0.125(13) 0.076(8) 0.121(12) 0.000(9) 0.000(8) 0.015(9)
C17 0.155(14) 0.099(10) 0.139(14) 0.039(10) 0.022(10) 0.002(11)
C18 0.162(15) 0.138(12) 0.133(13) 0.016(12) 0.057(11) 0.028(12)
C19 0.180(16) 0.097(10) 0.140(14) -0.002(11) 0.013(10) 0.027(11)
C20 0.141(13) 0.077(9) 0.147(14) 0.022(9) 0.008(9) -0.008(10)
C21 0.080(12) 0.042(10) 0.135(12) -0.010(9) 0.000(10) 0.008(8)
C22 0.106(13) 0.054(10) 0.105(11) -0.016(9) -0.003(9) 0.009(9)
C23 0.086(13) 0.159(18) 0.105(13) -0.035(12) 0.007(10) -0.008(11)
C24 0.097(15) 0.21(2) 0.171(19) -0.087(17) -0.029(12) 0.003(14)
C25 0.163(19) 0.16(2) 0.108(13) -0.048(15) -0.049(13) 0.053(16)
C26 0.186(19) 0.103(16) 0.089(12) 0.009(10) 0.020(14) 0.041(14)
C27 0.129(14) 0.059(11) 0.134(14) -0.003(10) 0.030(11) 0.005(11)
C14A 0.108(13) 0.086(11) 0.118(12) 0.028(9) -0.010(10) 0.012(11)
C14B 0.114(12) 0.104(13) 0.100(11) 0.027(11) -0.019(10) 0.005(10)

loop_
_atom_type_symbol
_atom_type_description
_atom_type_scat_dispersion_real
_atom_type_scat_dispersion_imag
_atom_type_scat_source
C C 0.0181 0.0091 'International Tables Vol C Tables 4.2.6.8 and 6.1.1.4'
H H 0.0000 0.0000 'International Tables Vol C Tables 4.2.6.8 and 6.1.1.4'
O O 0.0492 0.0322 'International Tables Vol C Tables 4.2.6.8 and 6.1.1.4'
P P 0.2955 0.4335 'International Tables Vol C Tables 4.2.6.8 and 6.1.1.4'

loop_
_geom_angle_atom_site_label_1
_geom_angle_atom_site_label_2
_geom_angle_atom_site_label_3
_geom_angle
O1 P1 O5 116.0(6)
O1 P1 O2 112.9(7)
O5 P1 O2 103.4(6)
O1 P1 C1 114.6(8)
O5 P1 C1 99.8(7)
O2 P1 C1 108.7(8)
C13 O2 P1 123.2(14)
C14A O3 C14B 53(2)
C14A O3 C2 112.1(15)
C14B O3 C2 111.5(16)
C21 O4 C3 114.8(12)
C4 O5 P1 117.6(9)
C6 O6 C5 114.6(12)
C1 O7 H7O 109.5
O7 C1 C2 111.0(15)
O7 C1 P1 111.0(12)
C2 C1 P1 106.8(12)
O7 C1 H1 109.3
C2 C1 H1 109.3
P1 C1 H1 109.3
O3 C2 C1 108.6(13)
O3 C2 C3 105.1(13)
C1 C2 C3 109.4(16)
O3 C2 H2 111.2
C1 C2 H2 111.2
C3 C2 H2 111.2
O4 C3 C4 106.3(14)
O4 C3 C2 109.6(15)
C4 C3 C2 110.2(13)
O4 C3 H3 110.2
C4 C3 H3 110.2
C2 C3 H3 110.2
C3 C4 O5 107.0(13)
C3 C4 C5 112.1(13)
O5 C4 C5 103.7(12)
C3 C4 H4 111.2
O5 C4 H4 111.2
C5 C4 H4 111.2
O6 C5 C4 106.4(13)
O6 C5 H5A 110.4
C4 C5 H5A 110.4
O6 C5 H5B 110.4
C4 C5 H5B 110.4
H5A C5 H5B 108.6
O6 C6 C7 108.0(12)
O6 C6 H6A 110.1
C7 C6 H6A 110.1
O6 C6 H6B 110.1
C7 C6 H6B 110.1
H6A C6 H6B 108.4
C8 C7 C12 121.4(16)
C8 C7 C6 117.6(15)
C12 C7 C6 120.9(16)
C7 C8 C9 116.7(16)
C7 C8 H8 121.6
C9 C8 H8 121.6
C10 C9 C8 120.0(19)
C10 C9 H9 120.0
C8 C9 H9 120.0
C11 C10 C9 121(2)
C11 C10 H10 119.6
C9 C10 H10 119.6
C12 C11 C10 118(2)
C12 C11 H11 121.0
C10 C11 H11 121.0
C11 C12 C7 122.8(19)
C11 C12 H12 118.6
C7 C12 H12 118.6
O2 C13 H13A 109.5
O2 C13 H13B 109.5
H13A C13 H13B 109.5
O2 C13 H13C 109.5
H13A C13 H13C 109.5
H13B C13 H13C 109.5
C16 C15 C20 115.1(19)
C16 C15 C14B 137(2)
C20 C15 C14B 103(2)
C16 C15 C14A 100.5(17)
C20 C15 C14A 143(2)
C14B C15 C14A 49.5(19)
C15 C16 C17 119.2(19)
C15 C16 H16 120.4
C17 C16 H16 120.4
C18 C17 C16 121(2)
C18 C17 H17 119.5
C16 C17 H17 119.5
C19 C18 C17 116(2)
C19 C18 H18 121.9
C17 C18 H18 121.9
C20 C19 C18 121(3)
C20 C19 H19 119.3
C18 C19 H19 119.3
C19 C20 C15 127(2)
C19 C20 H20 116.6
C15 C20 H20 116.6
O4 C21 C22 107.0(14)
O4 C21 H21A 110.3
C22 C21 H21A 110.3
O4 C21 H21B 110.3
C22 C21 H21B 110.3
H21A C21 H21B 108.6
C23 C22 C27 120.9(15)
C23 C22 C21 118.3(18)
C27 C22 C21 119.4(18)
C22 C23 C24 116.2(16)
C22 C23 H23 121.9
C24 C23 H23 121.9
C25 C24 C23 120.1(19)
C25 C24 H24 120.0
C23 C24 H24 120.0
C26 C25 C24 121(2)
C26 C25 H25 119.6
C24 C25 H25 119.6
C27 C26 C25 117(2)
C27 C26 H26 121.3
C25 C26 H26 121.3
C26 C27 C22 123.2(19)
C26 C27 H27 118.4
C22 C27 H27 118.4
O3 C14A C15 103.4(16)
O3 C14A H14A 111.1
C15 C14A H14A 111.1
O3 C14A H14B 111.1
C15 C14A H14B 111.1
H14A C14A H14B 109.0
O3 C14B C15 103.0(15)
O3 C14B H14C 111.2
C15 C14B H14C 111.2
O3 C14B H14D 111.2
C15 C14B H14D 111.2
H14C C14B H14D 109.1

loop_
_geom_bond_atom_site_label_1
_geom_bond_atom_site_label_2
_geom_bond_distance
P1 O1 1.494(11)
P1 O5 1.547(10)
P1 O2 1.565(12)
P1 C1 1.78(2)
O2 C13 1.43(2)
O3 C14A 1.430(10)
O3 C14B 1.444(10)
O3 C2 1.48(2)
O4 C21 1.434(17)
O4 C3 1.457(19)
O5 C4 1.499(17)
O6 C6 1.422(19)
O6 C5 1.46(2)
O7 C1 1.437(18)
O7 H7O 0.8400
C1 C2 1.50(2)
C1 H1 1.0000
C2 C3 1.57(2)
C2 H2 1.0000
C3 C4 1.47(2)
C3 H3 1.0000
C4 C5 1.54(2)
C4 H4 1.0000
C5 H5A 0.9900
C5 H5B 0.9900
C6 C7 1.53(2)
C6 H6A 0.9900
C6 H6B 0.9900
C7 C8 1.337(18)
C7 C12 1.344(18)
C8 C9 1.41(2)
C8 H8 0.9500
C9 C10 1.36(2)
C9 H9 0.9500
C10 C11 1.35(2)
C10 H10 0.9500
C11 C12 1.33(2)
C11 H11 0.9500
C12 H12 0.9500
C13 H13A 0.9800
C13 H13B 0.9800
C13 H13C 0.9800
C15 C16 1.35(3)
C15 C20 1.38(3)
C15 C14B 1.519(10)
C15 C14A 1.525(10)
C16 C17 1.42(3)
C16 H16 0.9500
C17 C18 1.40(3)
C17 H17 0.9500
C18 C19 1.34(3)
C18 H18 0.9500
C19 C20 1.28(3)
C19 H19 0.9500
C20 H20 0.9500
C21 C22 1.53(2)
C21 H21A 0.9900
C21 H21B 0.9900
C22 C23 1.338(18)
C22 C27 1.339(18)
C23 C24 1.41(2)
C23 H23 0.9500
C24 C25 1.36(2)
C24 H24 0.9500
C25 C26 1.35(2)
C25 H25 0.9500
C26 C27 1.34(2)
C26 H26 0.9500
C27 H27 0.9500
C14A H14A 0.9900
C14A H14B 0.9900
C14B H14C 0.9900
C14B H14D 0.9900

loop_
_geom_torsion_atom_site_label_1
_geom_torsion_atom_site_label_2
_geom_torsion_atom_site_label_3
_geom_torsion_atom_site_label_4
_geom_torsion
O1 P1 O2 C13 165(2)
O5 P1 O2 C13 39(2)
C1 P1 O2 C13 -66(2)
O1 P1 O5 C4 63.2(13)
O2 P1 O5 C4 -172.6(11)
C1 P1 O5 C4 -60.5(12)
O1 P1 C1 O7 54.0(14)
O5 P1 C1 O7 178.7(11)
O2 P1 C1 O7 -73.4(13)
O1 P1 C1 C2 -67.1(13)
O5 P1 C1 C2 57.6(12)
O2 P1 C1 C2 165.4(11)
C14A O3 C2 C1 -81(2)
C14B O3 C2 C1 -138(2)
C14A O3 C2 C3 162(2)
C14B O3 C2 C3 105(2)
O7 C1 C2 O3 61.4(17)
P1 C1 C2 O3 -177.5(11)
O7 C1 C2 C3 175.6(15)
P1 C1 C2 C3 -63.3(15)
C21 O4 C3 C4 -125.0(13)
C21 O4 C3 C2 116.0(15)
O3 C2 C3 O4 -59.8(17)
C1 C2 C3 O4 -176.2(14)
O3 C2 C3 C4 -176.4(13)
C1 C2 C3 C4 67.1(19)
O4 C3 C4 O5 -179.7(10)
C2 C3 C4 O5 -61.1(18)
O4 C3 C4 C5 67.2(16)
C2 C3 C4 C5 -174.2(14)
P1 O5 C4 C3 65.8(13)
P1 O5 C4 C5 -175.5(10)
C6 O6 C5 C4 -165.9(13)
C3 C4 C5 O6 179.5(13)
O5 C4 C5 O6 64.4(14)
C5 O6 C6 C7 129.3(14)
O6 C6 C7 C8 134.3(16)
O6 C6 C7 C12 -49(2)
C12 C7 C8 C9 -1(3)
C6 C7 C8 C9 176.1(16)
C7 C8 C9 C10 3(3)
C8 C9 C10 C11 -5(4)
C9 C10 C11 C12 6(4)
C10 C11 C12 C7 -4(3)
C8 C7 C12 C11 1(3)
C6 C7 C12 C11 -175.5(18)
C20 C15 C16 C17 -3(3)
C14B C15 C16 C17 -153(2)
C14A C15 C16 C17 168(2)
C15 C16 C17 C18 2(3)
C16 C17 C18 C19 3(4)
C17 C18 C19 C20 -7(4)
C18 C19 C20 C15 6(4)
C16 C15 C20 C19 -1(3)
C14B C15 C20 C19 159(2)
C14A C15 C20 C19 -165(3)
C3 O4 C21 C22 174.8(14)
O4 C21 C22 C23 -76(2)
O4 C21 C22 C27 117.0(17)
C27 C22 C23 C24 -14(3)
C21 C22 C23 C24 180(2)
C22 C23 C24 C25 10(4)
C23 C24 C25 C26 -1(4)
C24 C25 C26 C27 -5(4)
C25 C26 C27 C22 1(3)
C23 C22 C27 C26 9(3)
C21 C22 C27 C26 175.0(19)
C14B O3 C14A C15 -53.3(18)
C2 O3 C14A C15 -154.2(18)
C16 C15 C14A O3 -162(2)
C20 C15 C14A O3 3(5)
C14B C15 C14A O3 52.8(19)
C14A O3 C14B C15 53.5(18)
C2 O3 C14B C15 156(2)
C16 C15 C14B O3 -108(3)
C20 C15 C14B O3 100(3)
C14A C15 C14B O3 -52.0(18)
